data_7202380
loop_
_publ_author_name
'Harada, Jun'
'Harakawa, Mayuko'
'Ogawa, Keiichiro'

_publ_section_title
;
 Conformational change of all-trans-1,6-diphenyl-1,3,5-hexatriene in
 two crystalline forms
;
_journal_issue 12
_journal_name_full CrystEngComm
_journal_page_first 1777
_journal_paper_doi 10.1039/b811220g
_journal_volume 10
_journal_year 2008
_chemical_formula_sum 'C18 H16'
_chemical_formula_weight 232.31
_chemical_melting_point 473.65
_chemical_name_systematic
;
E,E,E-1,6-diphenyl-1,3,5-hexatriene
;
_space_group_IT_number 61
_symmetry_cell_setting orthorhombic
_symmetry_space_group_name_Hall '-P 2ac 2ab'
_symmetry_space_group_name_H-M 'P b c a'
_atom_sites_solution_hydrogens difmap
_atom_sites_solution_primary direct
_audit_creation_method SHELXL-97
_cell_angle_alpha 90.00
_cell_angle_beta 90.00
_cell_angle_gamma 90.00
_cell_formula_units_Z 4
_cell_length_a 7.7403(5)
_cell_length_b 9.8733(7)
_cell_length_c 18.1285(13)
_cell_measurement_reflns_used 4024
_cell_measurement_temperature 300
_cell_measurement_theta_max 24.3
_cell_measurement_theta_min 2.2
_cell_volume 1385.42(17)
_computing_cell_refinement 'SAINT (Bruker, 1998)'
_computing_data_collection 'SMART (Bruker, 1998)'
_computing_data_reduction SAINT
_computing_molecular_graphics 'SHELXTL (Sheldrick, 2008)'
_computing_publication_material SHELXTL
_computing_structure_refinement 'SHELXL-97 (Sheldrick, 2008)'
_computing_structure_solution 'SHELXS-97 (Sheldrick, 2008)'
_diffrn_ambient_temperature 300
_diffrn_detector_area_resol_mean 8.192
_diffrn_measured_fraction_theta_full 1.000
_diffrn_measured_fraction_theta_max 1.000
_diffrn_measurement_device_type 'Bruker SMART 1000 CCD diffractometer'
_diffrn_measurement_method \w_scan
_diffrn_radiation_monochromator graphite
_diffrn_radiation_source 'fine-focus sealed tube'
_diffrn_radiation_type MoK\a
_diffrn_radiation_wavelength 0.71073
_diffrn_reflns_av_R_equivalents 0.0326
_diffrn_reflns_av_sigmaI/netI 0.0219
_diffrn_reflns_limit_h_max 10
_diffrn_reflns_limit_h_min -10
_diffrn_reflns_limit_k_max 13
_diffrn_reflns_limit_k_min -13
_diffrn_reflns_limit_l_max 25
_diffrn_reflns_limit_l_min -25
_diffrn_reflns_number 19981
_diffrn_reflns_theta_full 30.03
_diffrn_reflns_theta_max 30.03
_diffrn_reflns_theta_min 2.25
_diffrn_standards_decay_% 0
_exptl_absorpt_coefficient_mu 0.063
_exptl_absorpt_correction_T_max 0.9900
_exptl_absorpt_correction_T_min 0.9815
_exptl_absorpt_correction_type multi-scan
_exptl_absorpt_process_details 'SADABS (Sheldrick, 2002)'
_exptl_crystal_colour pale_yellow
_exptl_crystal_density_diffrn 1.114
_exptl_crystal_density_method 'not measured'
_exptl_crystal_description block
_exptl_crystal_F_000 496
_exptl_crystal_size_max 0.30
_exptl_crystal_size_mid 0.28
_exptl_crystal_size_min 0.16
_refine_diff_density_max 0.113
_refine_diff_density_min -0.116
_refine_diff_density_rms 0.032
_refine_ls_extinction_coef 0.016(2)
_refine_ls_extinction_expression Fc^*^=kFc[1+0.001xFc^2^\l^3^/sin(2\q)]^-1/4^
_refine_ls_extinction_method SHELXL
_refine_ls_goodness_of_fit_ref 1.009
_refine_ls_hydrogen_treatment refall
_refine_ls_matrix_type full
_refine_ls_number_parameters 115
_refine_ls_number_reflns 2021
_refine_ls_number_restraints 0
_refine_ls_restrained_S_all 1.009
_refine_ls_R_factor_all 0.0771
_refine_ls_R_factor_gt 0.0417
_refine_ls_shift/su_max 0.000
_refine_ls_shift/su_mean 0.000
_refine_ls_structure_factor_coef Fsqd
_refine_ls_weighting_details 'calc w=1/[\s^2^(Fo^2^)+(0.0341P)^2^+0.1813P] where P=(Fo^2^+2Fc^2^)/3'
_refine_ls_weighting_scheme calc
_refine_ls_wR_factor_gt 0.0923
_refine_ls_wR_factor_ref 0.1139
_reflns_number_gt 1192
_reflns_number_total 2021
_reflns_threshold_expression >2sigma(I)
_cod_data_source_file b811220g.txt
_cod_data_source_block orthort
_cod_depositor_comments
;
The following automatic conversions were performed:
'_exptl_absorpt_correction_type' value 'multi_scan' changed to
'multi-scan' according to
'/home/saulius/struct/CIF-dictionaries/cif_core.dic' dictionary named
'cif_core.dic' version 2.4.1 from 2010-06-29.

Automatic conversion script
Id: cif_fix_enum 1527 2010-12-29 10:47:43Z saulius 

The following automatic conversions were performed:

'_chemical_melting_point' value '200.5_C' was changed to '473.65' -
it was converted from degrees Celsius(C) to Kelvins(K).

Automatic conversion script
Id: cif_fix_values 1646 2011-03-28 12:23:43Z adriana 
;
_cod_original_sg_symbol_H-M P_b_c_a
_cod_database_code 7202380

loop_
_symmetry_equiv_pos_as_xyz
'x, y, z'
'-x+1/2, -y, z+1/2'
'-x, y+1/2, -z+1/2'
'x+1/2, -y+1/2, -z'
'-x, -y, -z'
'x-1/2, y, -z-1/2'
'x, -y-1/2, z-1/2'
'-x-1/2, y-1/2, z'

loop_
_atom_site_label
_atom_site_type_symbol
_atom_site_fract_x
_atom_site_fract_y
_atom_site_fract_z
_atom_site_U_iso_or_equiv
_atom_site_adp_type
_atom_site_occupancy
_atom_site_symmetry_multiplicity
_atom_site_calc_flag
_atom_site_refinement_flags
_atom_site_disorder_assembly
_atom_site_disorder_group
C1 C 0.99504(13) 0.39263(12) 0.61289(6) 0.0622(3) Uani 1 1 d . . .
C2 C 1.06365(17) 0.52223(14) 0.60653(8) 0.0760(4) Uani 1 1 d . . .
C3 C 1.02553(19) 0.62199(15) 0.65774(9) 0.0858(4) Uani 1 1 d . . .
C4 C 0.91940(19) 0.59370(16) 0.71627(8) 0.0834(4) Uani 1 1 d . . .
C5 C 0.85026(19) 0.46725(16) 0.72302(9) 0.0850(4) Uani 1 1 d . . .
C6 C 0.88648(17) 0.36871(14) 0.67254(7) 0.0747(4) Uani 1 1 d . . .
C7 C 1.03833(15) 0.28868(14) 0.55869(6) 0.0699(3) Uani 1 1 d . . .
C8 C 0.98080(15) 0.16210(14) 0.55612(7) 0.0695(3) Uani 1 1 d . . .
C9 C 1.02710(16) 0.06383(14) 0.50118(7) 0.0742(4) Uani 1 1 d . . .
H2 H 1.1359(17) 0.5404(12) 0.5665(7) 0.084(4) Uiso 1 1 d . . .
H3 H 1.0738(19) 0.7090(16) 0.6496(8) 0.103(5) Uiso 1 1 d . . .
H4 H 0.896(2) 0.6656(16) 0.7528(9) 0.111(5) Uiso 1 1 d . . .
H5 H 0.774(2) 0.4474(15) 0.7660(8) 0.115(5) Uiso 1 1 d . . .
H6 H 0.8363(17) 0.2764(14) 0.6764(7) 0.092(4) Uiso 1 1 d . . .
H7 H 1.1180(17) 0.3173(13) 0.5190(7) 0.085(4) Uiso 1 1 d . . .
H8 H 0.9026(17) 0.1317(11) 0.5937(7) 0.076(4) Uiso 1 1 d . . .
H9 H 1.1068(18) 0.0943(13) 0.4628(7) 0.088(4) Uiso 1 1 d . . .

loop_
_atom_site_aniso_label
_atom_site_aniso_U_11
_atom_site_aniso_U_22
_atom_site_aniso_U_33
_atom_site_aniso_U_23
_atom_site_aniso_U_13
_atom_site_aniso_U_12
C1 0.0512(6) 0.0736(7) 0.0616(6) 0.0105(6) -0.0059(5) 0.0055(5)
C2 0.0671(8) 0.0881(9) 0.0729(8) 0.0198(7) -0.0024(6) -0.0037(6)
C3 0.0827(9) 0.0694(9) 0.1053(11) 0.0112(8) -0.0217(8) -0.0010(7)
C4 0.0743(8) 0.0831(9) 0.0929(10) -0.0045(8) -0.0095(7) 0.0208(7)
C5 0.0747(8) 0.0901(10) 0.0902(10) -0.0008(8) 0.0153(7) 0.0116(7)
C6 0.0662(7) 0.0756(8) 0.0824(8) 0.0052(7) 0.0122(6) 0.0019(6)
C7 0.0588(6) 0.0895(9) 0.0613(7) 0.0091(6) 0.0015(5) 0.0039(6)
C8 0.0578(6) 0.0872(9) 0.0634(7) 0.0019(6) -0.0006(5) 0.0055(6)
C9 0.0622(7) 0.0931(9) 0.0673(7) -0.0034(7) -0.0017(6) 0.0069(7)

loop_
_atom_type_symbol
_atom_type_description
_atom_type_scat_dispersion_real
_atom_type_scat_dispersion_imag
_atom_type_scat_source
C C 0.0033 0.0016 'International Tables Vol C Tables 4.2.6.8 and 6.1.1.4'
H H 0.0000 0.0000 'International Tables Vol C Tables 4.2.6.8 and 6.1.1.4'

loop_
_geom_angle_atom_site_label_1
_geom_angle_atom_site_label_2
_geom_angle_atom_site_label_3
_geom_angle
_geom_angle_site_symmetry_1
_geom_angle_site_symmetry_3
_geom_angle_publ_flag
C6 C1 C2 116.87(12) . . ?
C6 C1 C7 122.89(11) . . ?
C2 C1 C7 120.24(11) . . ?
C3 C2 C1 121.17(13) . . ?
C3 C2 H2 120.8(8) . . ?
C1 C2 H2 118.1(8) . . ?
C4 C3 C2 120.10(14) . . ?
C4 C3 H3 122.8(9) . . ?
C2 C3 H3 117.1(9) . . ?
C5 C4 C3 119.41(15) . . ?
C5 C4 H4 121.8(9) . . ?
C3 C4 H4 118.8(9) . . ?
C4 C5 C6 120.79(15) . . ?
C4 C5 H5 118.8(9) . . ?
C6 C5 H5 120.4(9) . . ?
C5 C6 C1 121.65(13) . . ?
C5 C6 H6 121.7(8) . . ?
C1 C6 H6 116.6(8) . . ?
C8 C7 C1 127.48(12) . . ?
C8 C7 H7 116.9(7) . . ?
C1 C7 H7 115.6(7) . . ?
C7 C8 C9 125.22(13) . . ?
C7 C8 H8 118.8(7) . . ?
C9 C8 H8 116.0(7) . . ?
C9 C9 C8 125.75(17) 5_756 . ?
C9 C9 H9 117.9(8) 5_756 . ?
C8 C9 H9 116.3(8) . . ?

loop_
_geom_bond_atom_site_label_1
_geom_bond_atom_site_label_2
_geom_bond_distance
_geom_bond_site_symmetry_2
_geom_bond_publ_flag
C1 C6 1.3897(16) . ?
C1 C2 1.3901(17) . ?
C1 C7 1.4599(17) . ?
C2 C3 1.385(2) . ?
C2 H2 0.934(13) . ?
C3 C4 1.371(2) . ?
C3 H3 0.949(16) . ?
C4 C5 1.364(2) . ?
C4 H4 0.987(17) . ?
C5 C6 1.3648(19) . ?
C5 H5 0.996(17) . ?
C6 H6 0.993(14) . ?
C7 C8 1.3275(18) . ?
C7 H7 0.989(13) . ?
C8 C9 1.4359(18) . ?
C8 H8 0.959(13) . ?
C9 C9 1.329(3) 5_756 ?
C9 H9 0.978(13) . ?

loop_
_geom_torsion_atom_site_label_1
_geom_torsion_atom_site_label_2
_geom_torsion_atom_site_label_3
_geom_torsion_atom_site_label_4
_geom_torsion
_geom_torsion_site_symmetry_1
_geom_torsion_site_symmetry_2
_geom_torsion_site_symmetry_3
_geom_torsion_site_symmetry_4
_geom_torsion_publ_flag
C6 C1 C2 C3 0.31(18) . . . . ?
C7 C1 C2 C3 -179.39(11) . . . . ?
C1 C2 C3 C4 0.4(2) . . . . ?
C2 C3 C4 C5 -0.8(2) . . . . ?
C3 C4 C5 C6 0.5(2) . . . . ?
C4 C5 C6 C1 0.3(2) . . . . ?
C2 C1 C6 C5 -0.69(18) . . . . ?
C7 C1 C6 C5 179.00(12) . . . . ?
C6 C1 C7 C8 2.00(18) . . . . ?
C2 C1 C7 C8 -178.32(12) . . . . ?
C1 C7 C8 C9 179.70(11) . . . . ?
C7 C8 C9 C9 178.66(15) . . . 5_756 ?
